data_4307315
loop_
_publ_author_name
'Mikhail Shatruk'
'Kristen E. Chambers'
'Andrey V. Prosvirin'
'Kim R. Dunbar'

_publ_contact_author_address
; 
Department of Chemistry
Texas A&M University
PO Box 30012 
College Station 
Texas 77842-3012 
USA
;
_publ_contact_author_email dunbar@mail.chem.tamu.edu
_publ_contact_author_fax (979)8457177
_publ_contact_author_name 'Dunbar, Kim R.'
_publ_contact_author_phone (979)8625235
_publ_section_title
;
Systematic Investigation of Trigonal-Bipyramidal Cyanide-Bridged Clusters
of the First-Row Transition Metals
;
_journal_name_full 'Inorganic Chemistry'
_journal_page_first 5155
_journal_page_last 5165
_journal_paper_doi 10.1021/ic061856t
_journal_volume 46
_journal_year 2007
_chemical_formula_sum 'C119 H96 Fe2 Mn3 N29.5 O2.5'
_chemical_formula_weight 2255.77
_chemical_name_systematic
; 
 ? 
;
_space_group_IT_number 14
_symmetry_cell_setting monoclinic
_symmetry_space_group_name_Hall '-P 2ybc'
_symmetry_space_group_name_H-M 'P 1 21/c 1'
_atom_sites_solution_hydrogens geom
_atom_sites_solution_primary direct
_atom_sites_solution_secondary difmap
_audit_creation_method SHELXL-97
_cell_angle_alpha 90.00
_cell_angle_beta 99.11(5)
_cell_angle_gamma 90.00
_cell_formula_units_Z 4
_cell_length_a 19.57(3)
_cell_length_b 25.36(4)
_cell_length_c 24.57(3)
_cell_measurement_reflns_used 201
_cell_measurement_temperature 120(2)
_cell_volume 12040(3)
_computing_cell_refinement 'SMART V5.625 (Bruker, 2000)'
_computing_data_collection 'SMART V5.625 (Bruker, 2000)'
_computing_data_reduction 'SAINT V6.32 (Bruker, 2001)'
_computing_molecular_graphics 'X-Seed (Barbour, 2001)'
_computing_publication_material 'SHELXL-97 (Sheldrick, 1997)'
_computing_structure_refinement 'SHELXL-97 (Sheldrick, 1997)'
_computing_structure_solution 'SHELXS-97 (Sheldrick, 1997)'
_diffrn_ambient_temperature 120(2)
_diffrn_measured_fraction_theta_full 0.999
_diffrn_measured_fraction_theta_max 0.999
_diffrn_measurement_device_type 'Bruker APEX CCD area-detector'
_diffrn_measurement_method 'profile data from \w scans'
_diffrn_radiation_monochromator graphite
_diffrn_radiation_source 'fine-focus sealed tube'
_diffrn_radiation_type MoK\a
_diffrn_radiation_wavelength 0.71073
_diffrn_reflns_av_R_equivalents 0.1500
_diffrn_reflns_av_sigmaI/netI 0.1656
_diffrn_reflns_limit_h_max 21
_diffrn_reflns_limit_h_min -24
_diffrn_reflns_limit_k_max 31
_diffrn_reflns_limit_k_min -31
_diffrn_reflns_limit_l_max 30
_diffrn_reflns_limit_l_min -30
_diffrn_reflns_number 96698
_diffrn_reflns_theta_full 26.37
_diffrn_reflns_theta_max 26.37
_diffrn_reflns_theta_min 1.05
_exptl_absorpt_coefficient_mu 0.602
_exptl_absorpt_correction_T_max 0.9591
_exptl_absorpt_correction_T_min 0.7609
_exptl_absorpt_correction_type multi-scan
_exptl_absorpt_process_details 'SADABS v2.03 (Bruker, 2003)'
_exptl_crystal_colour brown-yellow
_exptl_crystal_density_diffrn 1.244
_exptl_crystal_density_method 'not measured'
_exptl_crystal_description needle
_exptl_crystal_F_000 4654
_exptl_crystal_size_max 0.48
_exptl_crystal_size_mid 0.07
_exptl_crystal_size_min 0.07
_refine_diff_density_max 1.138
_refine_diff_density_min -0.849
_refine_diff_density_rms 0.219
_refine_ls_extinction_coef 0.0049(4)
_refine_ls_extinction_expression Fc^*^=kFc[1+0.001xFc^2^\l^3^/sin(2\q)]^-1/4^
_refine_ls_extinction_method SHELXL
_refine_ls_goodness_of_fit_ref 0.984
_refine_ls_hydrogen_treatment constr
_refine_ls_matrix_type full
_refine_ls_number_parameters 1383
_refine_ls_number_reflns 24596
_refine_ls_number_restraints 27
_refine_ls_restrained_S_all 0.984
_refine_ls_R_factor_all 0.2195
_refine_ls_R_factor_gt 0.0993
_refine_ls_shift/su_max 0.006
_refine_ls_shift/su_mean 0.000
_refine_ls_structure_factor_coef Fsqd
_refine_ls_weighting_details 'calc w=1/[\s^2^(Fo^2^)+(0.1822P)^2^+0.0000P] where P=(Fo^2^+2Fc^2^)/3'
_refine_ls_weighting_scheme calc
_refine_ls_wR_factor_gt 0.2520
_refine_ls_wR_factor_ref 0.3313
_reflns_number_gt 10494
_reflns_number_total 24596
_reflns_threshold_expression >2sigma(I)
_cod_data_source_file ic061856tsi20061216_075503.cif
_cod_data_source_block g:\michael\ms068\p21_c
_cod_original_cell_volume 12042(29)
_cod_original_formula_sum 'C119 H96 Fe2 Mn3 N29.50 O2.50'
_cod_database_code 4307315

loop_
_symmetry_equiv_pos_as_xyz
'x, y, z'
'-x, y+1/2, -z+1/2'
'-x, -y, -z'
'x, -y-1/2, z-1/2'

loop_
_atom_site_label
_atom_site_type_symbol
_atom_site_fract_x
_atom_site_fract_y
_atom_site_fract_z
_atom_site_U_iso_or_equiv
_atom_site_adp_type
_atom_site_occupancy
_atom_site_symmetry_multiplicity
_atom_site_calc_flag
_atom_site_refinement_flags
_atom_site_disorder_assembly
_atom_site_disorder_group
Fe1 Fe 0.67777(6) 0.65062(4) 0.86074(5) 0.0429(3) Uani 1 1 d . . .
Fe2 Fe 0.84950(6) 0.46729(4) 0.73802(5) 0.0416(3) Uani 1 1 d . . .
Mn2 Mn 0.70206(6) 0.62408(4) 0.65609(5) 0.0415(3) Uani 1 1 d . . .
Mn3 Mn 0.93926(6) 0.61913(4) 0.87353(5) 0.0388(3) Uani 1 1 d . . .
Mn1 Mn 0.64019(6) 0.45158(4) 0.84079(5) 0.0471(4) Uani 1 1 d . . .
N21 N 0.9738(3) 0.6529(2) 0.7970(2) 0.0396(15) Uani 1 1 d . . .
N23 N 1.0442(3) 0.5846(2) 0.9097(3) 0.0406(15) Uani 1 1 d . . .
N22 N 0.9908(3) 0.6993(2) 0.8968(2) 0.0389(15) Uani 1 1 d . . .
N24 N 0.9366(3) 0.5999(2) 0.9639(2) 0.0366(14) Uani 1 1 d . . .
C61 C 0.7894(4) 0.6877(3) 0.5832(3) 0.0396(18) Uani 1 1 d . . .
N2 N 0.6688(3) 0.6319(2) 0.7357(3) 0.0466(17) Uani 1 1 d . . .
N20 N 0.7764(3) 0.6931(2) 0.6782(3) 0.0429(16) Uani 1 1 d . . .
C79 C 0.9630(4) 0.6316(3) 0.7474(3) 0.0437(19) Uani 1 1 d . . .
H79 H 0.9365 0.6000 0.7427 0.052 Uiso 1 1 calc R . .
C69 C 0.8562(4) 0.7529(3) 0.6454(3) 0.0423(19) Uani 1 1 d . . .
N3 N 0.8350(3) 0.6467(2) 0.8676(2) 0.0408(15) Uani 1 1 d . . .
N5 N 0.7788(3) 0.5633(2) 0.6775(3) 0.0471(17) Uani 1 1 d . . .
N15 N 0.5858(4) 0.3775(2) 0.8032(3) 0.0550(19) Uani 1 1 d . . .
C93 C 1.0514(4) 0.5697(3) 0.9640(3) 0.0409(19) Uani 1 1 d . . .
N1 N 0.6664(3) 0.5303(3) 0.8727(3) 0.0527(18) Uani 1 1 d . . .
N17 N 0.6236(3) 0.5621(2) 0.6227(3) 0.0421(16) Uani 1 1 d . . .
C104 C 0.8845(4) 0.6080(3) 0.9911(3) 0.0444(19) Uani 1 1 d . . .
H104 H 0.8440 0.6240 0.9717 0.053 Uiso 1 1 calc R . .
C71 C 0.8410(4) 0.7555(3) 0.7398(3) 0.046(2) Uani 1 1 d . . .
C5 C 0.8070(4) 0.5277(3) 0.6992(3) 0.0405(18) Uani 1 1 d . . .
C47 C 0.6291(4) 0.5104(3) 0.6311(3) 0.046(2) Uani 1 1 d . . .
H47 H 0.6714 0.4975 0.6509 0.055 Uiso 1 1 calc R . .
N4 N 0.7217(4) 0.4505(2) 0.7930(3) 0.058(2) Uani 1 1 d . . .
N6 N 0.9090(3) 0.5474(2) 0.8266(3) 0.0428(16) Uani 1 1 d . . .
C66 C 0.8175(4) 0.7066(3) 0.5386(3) 0.047(2) Uani 1 1 d . . .
C86 C 1.0580(4) 0.7963(3) 0.9173(3) 0.0442(19) Uani 1 1 d . . .
C94 C 0.9948(4) 0.5788(3) 0.9921(3) 0.0388(18) Uani 1 1 d . . .
C3 C 0.7761(4) 0.6479(3) 0.8662(3) 0.0412(18) Uani 1 1 d . . .
C2 C 0.6701(4) 0.6389(3) 0.7829(4) 0.044(2) Uani 1 1 d . . .
C11 C 0.8870(4) 0.4071(3) 0.7808(3) 0.049(2) Uani 1 1 d . . .
C98 C 1.1135(4) 0.5470(3) 0.9908(3) 0.044(2) Uani 1 1 d . . .
C48 C 0.5772(5) 0.4733(3) 0.6130(3) 0.050(2) Uani 1 1 d . . .
C63 C 0.7293(5) 0.6251(4) 0.5297(4) 0.060(2) Uani 1 1 d . . .
H63 H 0.6985 0.5959 0.5262 0.072 Uiso 1 1 calc R . .
C82 C 1.0393(4) 0.7206(3) 0.7614(3) 0.048(2) Uani 1 1 d . . .
N19 N 0.7445(3) 0.6466(2) 0.5786(3) 0.0461(16) Uani 1 1 d . . .
C62 C 0.8079(4) 0.7116(3) 0.6367(3) 0.0394(18) Uani 1 1 d . . .
C77 C 1.0113(4) 0.6979(3) 0.8031(3) 0.0421(19) Uani 1 1 d . . .
C85 C 1.0549(4) 0.7713(3) 0.8665(3) 0.0441(19) Uani 1 1 d . . .
C4 C 0.7690(5) 0.4577(3) 0.7725(3) 0.046(2) Uani 1 1 d . . .
C1 C 0.6730(4) 0.5755(3) 0.8703(3) 0.0445(19) Uani 1 1 d . . .
N13 N 0.6961(4) 0.3986(2) 0.9071(3) 0.0529(18) Uani 1 1 d . . .
N14 N 0.5691(4) 0.4398(3) 0.9039(3) 0.0558(19) Uani 1 1 d . . .
C83 C 1.0790(5) 0.7686(3) 0.7723(4) 0.062(3) Uani 1 1 d . . .
H83 H 1.1008 0.7833 0.7439 0.074 Uiso 1 1 calc R . .
C101 C 0.9998(4) 0.5641(3) 1.0478(3) 0.0410(18) Uani 1 1 d . . .
C81 C 1.0278(4) 0.6970(3) 0.7084(3) 0.051(2) Uani 1 1 d . . .
C6 C 0.8866(4) 0.5161(3) 0.7948(3) 0.0386(18) Uani 1 1 d . . .
C50 C 0.5066(4) 0.5458(3) 0.5760(3) 0.050(2) Uani 1 1 d . . .
N11 N 0.9069(4) 0.3711(3) 0.8081(3) 0.063(2) Uani 1 1 d . . .
C88 C 0.9962(4) 0.7229(3) 0.9449(3) 0.047(2) Uani 1 1 d . . .
H88 H 0.9763 0.7058 0.9730 0.056 Uiso 1 1 calc R . .
C78 C 1.0195(4) 0.7229(3) 0.8573(3) 0.0393(18) Uani 1 1 d . . .
C107 C 0.9476(5) 0.5554(3) 1.1354(3) 0.054(2) Uani 1 1 d . . .
H10A H 0.9639 0.5189 1.1396 0.081 Uiso 1 1 calc R . .
H10B H 0.9016 0.5580 1.1462 0.081 Uiso 1 1 calc R . .
H10C H 0.9798 0.5785 1.1591 0.081 Uiso 1 1 calc R . .
C67 C 0.8650(5) 0.7498(4) 0.5476(4) 0.059(2) Uani 1 1 d . . .
H67 H 0.8830 0.7643 0.5171 0.071 Uiso 1 1 calc R . .
C45 C 0.5610(4) 0.5792(3) 0.5960(3) 0.0444(19) Uani 1 1 d . . .
C100 C 1.0636(5) 0.5412(3) 1.0742(3) 0.050(2) Uani 1 1 d . . .
H100 H 1.0686 0.5322 1.1122 0.060 Uiso 1 1 calc R . .
N10 N 0.7805(4) 0.3961(3) 0.6423(3) 0.062(2) Uani 1 1 d . . .
N18 N 0.6072(4) 0.6666(3) 0.6122(3) 0.0558(19) Uani 1 1 d . . .
C102 C 0.9437(4) 0.5723(3) 1.0756(3) 0.0419(19) Uani 1 1 d . . .
N16 N 0.5528(3) 0.4776(2) 0.7759(3) 0.0492(17) Uani 1 1 d . . .
N9 N 0.6925(4) 0.7702(3) 0.8431(3) 0.066(2) Uani 1 1 d . . .
C97 C 1.1687(4) 0.5390(3) 0.9615(4) 0.047(2) Uani 1 1 d . . .
C89 C 0.9691(5) 0.6240(4) 0.6453(3) 0.064(3) Uani 1 1 d . . .
H89A H 1.0118 0.6146 0.6316 0.096 Uiso 1 1 calc R . .
H89B H 0.9416 0.6479 0.6191 0.096 Uiso 1 1 calc R . .
H89C H 0.9423 0.5920 0.6494 0.096 Uiso 1 1 calc R . .
C80 C 0.9871(4) 0.6516(3) 0.7016(3) 0.052(2) Uani 1 1 d . . .
C10 C 0.8071(4) 0.4219(3) 0.6784(3) 0.048(2) Uani 1 1 d . . .
C84 C 1.0859(5) 0.7930(3) 0.8212(4) 0.057(2) Uani 1 1 d . . .
H84 H 1.1114 0.8250 0.8264 0.069 Uiso 1 1 calc R . .
C103 C 0.8847(4) 0.5945(3) 1.0468(3) 0.0433(19) Uani 1 1 d . . .
C40 C 0.5386(5) 0.5270(3) 0.7600(4) 0.056(2) Uani 1 1 d . . .
H40 H 0.5711 0.5535 0.7736 0.067 Uiso 1 1 calc R . .
C8 C 0.6867(4) 0.6632(3) 0.9381(4) 0.052(2) Uani 1 1 d . . .
C39 C 0.4789(5) 0.5425(3) 0.7245(3) 0.052(2) Uani 1 1 d . . .
C68 C 0.8848(5) 0.7707(3) 0.5980(4) 0.059(2) Uani 1 1 d . . .
H68 H 0.9186 0.7979 0.6025 0.071 Uiso 1 1 calc R . .
C9 C 0.6856(4) 0.7255(3) 0.8500(4) 0.051(2) Uani 1 1 d . . .
C108 C 0.8209(5) 0.6061(3) 1.0715(3) 0.056(2) Uani 1 1 d . . .
H10D H 0.8028 0.5732 1.0846 0.083 Uiso 1 1 calc R . .
H10E H 0.7857 0.6222 1.0436 0.083 Uiso 1 1 calc R . .
H10F H 0.8325 0.6305 1.1026 0.083 Uiso 1 1 calc R . .
C15 C 0.7580(5) 0.3773(3) 0.9071(4) 0.058(2) Uani 1 1 d . . .
H15 H 0.7808 0.3849 0.8767 0.069 Uiso 1 1 calc R . .
C12 C 0.9309(5) 0.4748(4) 0.7035(4) 0.066(3) Uani 1 1 d . . .
N8 N 0.6916(4) 0.6714(3) 0.9852(4) 0.070(2) Uani 1 1 d . . .
C64 C 0.7543(5) 0.6411(4) 0.4828(3) 0.067(3) Uani 1 1 d . . .
C30 C 0.5075(5) 0.4396(3) 0.7552(3) 0.052(2) Uani 1 1 d . . .
C87 C 1.0291(4) 0.7718(3) 0.9580(3) 0.048(2) Uani 1 1 d . . .
C58 C 0.4592(5) 0.4511(4) 0.5663(4) 0.072(3) Uani 1 1 d . . .
H58A H 0.4781 0.4234 0.5451 0.109 Uiso 1 1 calc R . .
H58B H 0.4205 0.4685 0.5429 0.109 Uiso 1 1 calc R . .
H58C H 0.4428 0.4353 0.5983 0.109 Uiso 1 1 calc R . .
C106 C 1.2336(4) 0.5131(3) 0.9890(4) 0.063(3) Uani 1 1 d . . .
H10G H 1.2689 0.5152 0.9650 0.094 Uiso 1 1 calc R . .
H10H H 1.2241 0.4760 0.9963 0.094 Uiso 1 1 calc R . .
H10I H 1.2503 0.5310 1.0239 0.094 Uiso 1 1 calc R . .
C70 C 0.8727(4) 0.7755(3) 0.6980(3) 0.0443(19) Uani 1 1 d . . .
C46 C 0.5529(4) 0.6357(3) 0.5897(4) 0.053(2) Uani 1 1 d . . .
C33 C 0.4979(8) 0.2926(4) 0.7701(5) 0.109(5) Uani 1 1 d . . .
C72 C 0.7931(4) 0.7150(3) 0.7282(3) 0.047(2) Uani 1 1 d . . .
H72 H 0.7710 0.7021 0.7573 0.057 Uiso 1 1 calc R . .
C31 C 0.6026(6) 0.3282(3) 0.8166(4) 0.066(3) Uani 1 1 d . . .
H31 H 0.6462 0.3222 0.8388 0.080 Uiso 1 1 calc R . .
N7 N 0.5201(5) 0.6559(3) 0.8496(4) 0.090(3) Uani 1 1 d . . .
C13 C 0.6639(5) 0.3886(3) 0.9503(4) 0.062(3) Uani 1 1 d . . .
C57 C 0.5926(5) 0.4152(3) 0.6250(4) 0.066(3) Uani 1 1 d . . .
H57A H 0.5596 0.4012 0.6475 0.098 Uiso 1 1 calc R . .
H57B H 0.6398 0.4114 0.6450 0.098 Uiso 1 1 calc R . .
H57C H 0.5882 0.3956 0.5902 0.098 Uiso 1 1 calc R . .
C95 C 1.0976(4) 0.5778(3) 0.8840(4) 0.053(2) Uani 1 1 d . . .
H95 H 1.0928 0.5888 0.8466 0.064 Uiso 1 1 calc R . .
C17 C 0.7611(7) 0.3351(4) 0.9927(4) 0.073(3) Uani 1 1 d . . .
C29 C 0.5246(6) 0.3864(3) 0.7717(4) 0.060(3) Uani 1 1 d . . .
C91 C 1.0925(5) 0.8497(3) 0.9279(4) 0.065(3) Uani 1 1 d . . .
H91A H 1.0756 0.8669 0.9590 0.098 Uiso 1 1 calc R . .
H91B H 1.0815 0.8718 0.8949 0.098 Uiso 1 1 calc R . .
H91C H 1.1428 0.8451 0.9367 0.098 Uiso 1 1 calc R . .
C16 C 0.7917(6) 0.3450(3) 0.9478(5) 0.073(3) Uani 1 1 d . . .
C99 C 1.1160(4) 0.5323(3) 1.0468(3) 0.050(2) Uani 1 1 d . . .
H99 H 1.1564 0.5154 1.0654 0.060 Uiso 1 1 calc R . .
C96 C 1.1607(4) 0.5555(3) 0.9075(4) 0.056(2) Uani 1 1 d . . .
C53 C 0.4915(5) 0.6563(4) 0.5612(4) 0.063(3) Uani 1 1 d . . .
C76 C 0.8525(5) 0.7769(3) 0.7976(4) 0.059(2) Uani 1 1 d . . .
H76A H 0.9023 0.7789 0.8112 0.088 Uiso 1 1 calc R . .
H76B H 0.8305 0.7536 0.8215 0.088 Uiso 1 1 calc R . .
H76C H 0.8322 0.8123 0.7977 0.088 Uiso 1 1 calc R . .
C65 C 0.7998(5) 0.6830(4) 0.4865(4) 0.060(2) Uani 1 1 d . . .
C37 C 0.4452(6) 0.4514(3) 0.7221(4) 0.066(3) Uani 1 1 d . . .
C44 C 0.4694(5) 0.6001(3) 0.7099(4) 0.063(3) Uani 1 1 d . . .
H44A H 0.4548 0.6037 0.6701 0.094 Uiso 1 1 calc R . .
H44B H 0.5132 0.6188 0.7209 0.094 Uiso 1 1 calc R . .
H44C H 0.4340 0.6152 0.7294 0.094 Uiso 1 1 calc R . .
C24 C 0.5067(5) 0.4592(4) 0.9016(5) 0.071(3) Uani 1 1 d . . .
H24 H 0.4876 0.4794 0.8703 0.085 Uiso 1 1 calc R . .
C14 C 0.5959(6) 0.4121(4) 0.9490(4) 0.070(3) Uani 1 1 d . . .
C75 C 0.9217(4) 0.8206(3) 0.7093(4) 0.059(2) Uani 1 1 d . . .
H75A H 0.8961 0.8525 0.7161 0.088 Uiso 1 1 calc R . .
H75B H 0.9452 0.8262 0.6774 0.088 Uiso 1 1 calc R . .
H75C H 0.9560 0.8127 0.7418 0.088 Uiso 1 1 calc R . .
C51 C 0.4438(4) 0.5699(4) 0.5465(4) 0.061(2) Uani 1 1 d . . .
H51 H 0.4058 0.5481 0.5319 0.073 Uiso 1 1 calc R . .
C56 C 0.6001(5) 0.7185(3) 0.6065(5) 0.080(3) Uani 1 1 d . . .
H56 H 0.6382 0.7400 0.6216 0.096 Uiso 1 1 calc R . .
C7 C 0.5785(5) 0.6546(3) 0.8536(4) 0.057(2) Uani 1 1 d . . .
C74 C 0.8297(6) 0.7016(5) 0.4380(4) 0.088(4) Uani 1 1 d . . .
H74A H 0.8803 0.7004 0.4464 0.131 Uiso 1 1 calc R . .
H74B H 0.8147 0.7380 0.4292 0.131 Uiso 1 1 calc R . .
H74C H 0.8137 0.6788 0.4063 0.131 Uiso 1 1 calc R . .
C54 C 0.4842(5) 0.7127(4) 0.5567(5) 0.079(3) Uani 1 1 d . . .
C105 C 1.2157(5) 0.5511(4) 0.8721(4) 0.074(3) Uani 1 1 d . . .
H10J H 1.2600 0.5626 0.8930 0.111 Uiso 1 1 calc R . .
H10K H 1.2037 0.5734 0.8395 0.111 Uiso 1 1 calc R . .
H10L H 1.2194 0.5144 0.8607 0.111 Uiso 1 1 calc R . .
C49 C 0.5149(4) 0.4912(3) 0.5856(3) 0.053(2) Uani 1 1 d . . .
C92 C 1.0292(5) 0.7941(4) 1.0134(4) 0.065(3) Uani 1 1 d . . .
H92A H 1.0769 0.8018 1.0304 0.098 Uiso 1 1 calc R . .
H92B H 1.0088 0.7687 1.0362 0.098 Uiso 1 1 calc R . .
H92C H 1.0020 0.8267 1.0104 0.098 Uiso 1 1 calc R . .
C52 C 0.4388(5) 0.6211(4) 0.5397(4) 0.066(3) Uani 1 1 d . . .
H52 H 0.3975 0.6350 0.5192 0.079 Uiso 1 1 calc R . .
C55 C 0.5411(6) 0.7434(4) 0.5802(5) 0.092(4) Uani 1 1 d . . .
C38 C 0.4306(5) 0.5044(3) 0.7055(4) 0.058(2) Uani 1 1 d . . .
C27 C 0.4546(8) 0.4174(5) 1.0362(7) 0.164(8) Uani 1 1 d . . .
H27A H 0.4657 0.4460 1.0629 0.245 Uiso 1 1 calc R . .
H27B H 0.4675 0.3835 1.0541 0.245 Uiso 1 1 calc R . .
H27C H 0.4049 0.4176 1.0222 0.245 Uiso 1 1 calc R . .
C90 C 1.0582(6) 0.7198(4) 0.6610(4) 0.078(3) Uani 1 1 d . . .
H90A H 1.0352 0.7532 0.6495 0.116 Uiso 1 1 calc R . .
H90B H 1.0515 0.6949 0.6300 0.116 Uiso 1 1 calc R . .
H90C H 1.1078 0.7260 0.6725 0.116 Uiso 1 1 calc R . .
C28 C 0.3927(6) 0.4741(5) 0.9331(7) 0.136(6) Uani 1 1 d . . .
H28A H 0.3594 0.4455 0.9351 0.204 Uiso 1 1 calc R . .
H28B H 0.3840 0.4902 0.8964 0.204 Uiso 1 1 calc R . .
H28C H 0.3876 0.5008 0.9610 0.204 Uiso 1 1 calc R . .
C21 C 0.5610(7) 0.4027(4) 0.9927(5) 0.087(4) Uani 1 1 d . . .
C43 C 0.3628(6) 0.5186(4) 0.6698(4) 0.084(3) Uani 1 1 d . . .
H43A H 0.3630 0.5561 0.6603 0.127 Uiso 1 1 calc R . .
H43B H 0.3245 0.5115 0.6901 0.127 Uiso 1 1 calc R . .
H43C H 0.3570 0.4974 0.6361 0.127 Uiso 1 1 calc R . .
C36 C 0.3999(7) 0.4081(4) 0.7035(5) 0.105(5) Uani 1 1 d . . .
H36 H 0.3575 0.4153 0.6801 0.126 Uiso 1 1 calc R . .
C19 C 0.6569(8) 0.3507(5) 1.0365(5) 0.101(5) Uani 1 1 d . . .
H19 H 0.6770 0.3296 1.0668 0.122 Uiso 1 1 calc R . .
C25 C 0.8614(6) 0.3240(4) 0.9417(5) 0.091(4) Uani 1 1 d . . .
H25A H 0.8743 0.3369 0.9072 0.137 Uiso 1 1 calc R . .
H25B H 0.8600 0.2854 0.9412 0.137 Uiso 1 1 calc R . .
H25C H 0.8956 0.3360 0.9728 0.137 Uiso 1 1 calc R . .
C34 C 0.4769(6) 0.3450(4) 0.7540(4) 0.084(4) Uani 1 1 d . . .
C73 C 0.7286(6) 0.6135(4) 0.4277(4) 0.097(4) Uani 1 1 d . . .
H73A H 0.7646 0.5898 0.4186 0.146 Uiso 1 1 calc R . .
H73B H 0.7178 0.6401 0.3986 0.146 Uiso 1 1 calc R . .
H73C H 0.6868 0.5931 0.4308 0.146 Uiso 1 1 calc R . .
C20 C 0.5951(9) 0.3710(5) 1.0390(5) 0.107(6) Uani 1 1 d . . .
H20 H 0.5733 0.3652 1.0704 0.129 Uiso 1 1 calc R . .
N12 N 0.9776(5) 0.4786(4) 0.6808(4) 0.102(3) Uani 1 1 d . . .
C41 C 0.5886(7) 0.2298(3) 0.8193(5) 0.113(5) Uani 1 1 d . . .
H41A H 0.5588 0.2142 0.8435 0.170 Uiso 1 1 calc R . .
H41B H 0.6358 0.2330 0.8393 0.170 Uiso 1 1 calc R . .
H41C H 0.5886 0.2072 0.7870 0.170 Uiso 1 1 calc R . .
C18 C 0.6952(7) 0.3570(4) 0.9942(4) 0.080(4) Uani 1 1 d . . .
C59 C 0.4189(6) 0.7391(5) 0.5316(6) 0.114(5) Uani 1 1 d . . .
H59A H 0.4254 0.7775 0.5331 0.171 Uiso 1 1 calc R . .
H59B H 0.3816 0.7294 0.5520 0.171 Uiso 1 1 calc R . .
H59C H 0.4066 0.7280 0.4931 0.171 Uiso 1 1 calc R . .
C23 C 0.4673(7) 0.4514(5) 0.9439(7) 0.108(5) Uani 1 1 d . . .
C26 C 0.7960(7) 0.3007(5) 1.0374(5) 0.112(5) Uani 1 1 d . . .
H26A H 0.8463 0.3042 1.0399 0.168 Uiso 1 1 calc R . .
H26B H 0.7826 0.2639 1.0294 0.168 Uiso 1 1 calc R . .
H26C H 0.7823 0.3112 1.0725 0.168 Uiso 1 1 calc R . .
C32 C 0.5612(7) 0.2843(3) 0.8007(4) 0.092(4) Uani 1 1 d . . .
C42 C 0.4454(9) 0.2470(4) 0.7551(6) 0.186(10) Uani 1 1 d . . .
H42A H 0.4476 0.2229 0.7865 0.278 Uiso 1 1 calc R . .
H42B H 0.4569 0.2278 0.7231 0.278 Uiso 1 1 calc R . .
H42C H 0.3986 0.2616 0.7462 0.278 Uiso 1 1 calc R . .
C22 C 0.4938(9) 0.4250(6) 0.9896(7) 0.112(6) Uani 1 1 d . . .
C35 C 0.4153(7) 0.3582(4) 0.7181(5) 0.121(6) Uani 1 1 d . . .
H35 H 0.3842 0.3309 0.7040 0.145 Uiso 1 1 calc R . .
C60 C 0.5424(6) 0.8031(4) 0.5750(7) 0.140(7) Uani 1 1 d . . .
H60A H 0.5169 0.8189 0.6022 0.211 Uiso 1 1 calc R . .
H60B H 0.5207 0.8134 0.5378 0.211 Uiso 1 1 calc R . .
H60C H 0.5905 0.8155 0.5817 0.211 Uiso 1 1 calc R . .
O1W O 0.2923(4) 0.6781(3) 0.4353(3) 0.101(2) Uiso 1 1 d . . .
C1B C 0.1639(5) 0.5028(4) 0.4436(4) 0.082(3) Uiso 1 1 d D . .
C1A C 0.2334(5) 0.5108(5) 0.4749(5) 0.091(3) Uiso 1 1 d D . .
N1A N 0.2893(5) 0.5131(5) 0.4984(5) 0.127(4) Uiso 1 1 d D . .
C2A C 0.2478(9) 0.7193(6) 0.2170(6) 0.141(6) Uiso 1 1 d D . .
N2A N 0.2360(7) 0.7425(5) 0.1754(5) 0.149(5) Uiso 1 1 d D . .
C2B C 0.2647(7) 0.6914(5) 0.2699(5) 0.116(4) Uiso 1 1 d D . .
C3B C 0.4737(12) 0.7168(16) 0.3936(14) 0.111(11) Uiso 0.50 1 d PD A 3
C3A C 0.5468(11) 0.7141(8) 0.4197(8) 0.074(6) Uiso 0.50 1 d PD A 3
C5A C 0.2616(13) 0.1025(10) 0.2975(11) 0.116(9) Uiso 0.50 1 d PD . .
C4B C 0.2486(10) 0.8396(8) 0.0707(9) 0.082(6) Uiso 0.50 1 d PD . .
N4A N 0.1468(11) 0.9051(9) 0.0791(10) 0.140(9) Uiso 0.50 1 d PD . .
C4A C 0.1973(11) 0.8801(9) 0.0778(11) 0.106(8) Uiso 0.50 1 d PD . .
C5B C 0.3023(16) 0.1472(12) 0.3241(14) 0.155(12) Uiso 0.50 1 d PD . .
N3A N 0.5976(12) 0.7139(12) 0.4523(11) 0.159(10) Uiso 0.50 1 d PD A 3
C6A C 0.3551(12) 0.8961(7) 0.3061(9) 0.088(7) Uiso 0.50 1 d PD . .
N6A N 0.3598(12) 0.9423(7) 0.3104(9) 0.120(7) Uiso 0.50 1 d PD . .
C6B C 0.3681(13) 0.8396(7) 0.3190(11) 0.108(8) Uiso 0.50 1 d PD . .
N5A N 0.2136(12) 0.0796(9) 0.2744(10) 0.129(8) Uiso 0.50 1 d PD . .
N8A N 0.0840(15) 0.0874(11) 0.0342(11) 0.134(9) Uiso 0.50 1 d PD B 8
O3W O 0.2992(9) 0.1870(7) 0.4009(7) 0.111(5) Uiso 0.50 1 d P C 7
C7A C 0.4169(14) 0.7228(10) 0.3864(10) 0.099(8) Uiso 0.50 1 d PD D 7
C7B C 0.4888(14) 0.7124(17) 0.4113(17) 0.126(13) Uiso 0.50 1 d PD D 7
N7A N 0.3589(14) 0.7346(14) 0.3705(13) 0.193(13) Uiso 0.50 1 d PD D 7
C9B C 0.1703(18) 0.8961(14) 0.2215(14) 0.147(12) Uiso 0.50 1 d PD . .
C8B C 0.0820(16) 0.0955(12) 0.1406(10) 0.127(10) Uiso 0.50 1 d PD B 8
C8A C 0.090(2) 0.0877(19) 0.0824(11) 0.22(2) Uiso 0.50 1 d PD B 8
O2W O 0.126(2) 0.9718(16) 0.2284(15) 0.287(17) Uiso 0.50 1 d P . .
C9A C 0.177(2) 0.8547(14) 0.2632(15) 0.165(14) Uiso 0.50 1 d PD . .
N9A N 0.186(4) 0.822(2) 0.298(2) 0.39(4) Uiso 0.50 1 d PD . .
O4W O 0.043(2) 0.0753(15) 0.0031(16) 0.257(16) Uiso 0.50 1 d P E 43

loop_
_atom_site_aniso_label
_atom_site_aniso_U_11
_atom_site_aniso_U_22
_atom_site_aniso_U_33
_atom_site_aniso_U_23
_atom_site_aniso_U_13
_atom_site_aniso_U_12
Fe1 0.0460(7) 0.0253(6) 0.0601(8) -0.0015(5) 0.0164(6) -0.0002(5)
Fe2 0.0459(7) 0.0338(6) 0.0468(7) -0.0012(5) 0.0130(5) 0.0058(5)
Mn2 0.0441(7) 0.0291(6) 0.0500(7) 0.0047(5) 0.0037(6) -0.0044(5)
Mn3 0.0420(7) 0.0323(6) 0.0431(7) 0.0029(5) 0.0099(5) -0.0028(5)
Mn1 0.0492(8) 0.0245(6) 0.0719(9) -0.0057(6) 0.0227(7) -0.0029(5)
N21 0.042(4) 0.037(4) 0.041(4) 0.000(3) 0.007(3) -0.003(3)
N23 0.043(4) 0.034(3) 0.046(4) 0.004(3) 0.012(3) -0.002(3)
N22 0.046(4) 0.036(3) 0.037(4) 0.003(3) 0.010(3) -0.002(3)
N24 0.044(4) 0.027(3) 0.041(4) 0.006(3) 0.010(3) -0.002(3)
C61 0.035(4) 0.039(4) 0.042(5) 0.005(4) -0.003(4) 0.000(3)
N2 0.049(4) 0.029(3) 0.062(5) 0.001(3) 0.010(4) -0.007(3)
N20 0.043(4) 0.036(4) 0.051(4) 0.005(3) 0.010(3) -0.005(3)
C79 0.044(5) 0.041(4) 0.047(5) 0.004(4) 0.009(4) -0.009(4)
C69 0.039(4) 0.040(4) 0.047(5) 0.006(4) 0.003(4) -0.002(4)
N3 0.043(4) 0.035(3) 0.044(4) 0.005(3) 0.007(3) -0.003(3)
N5 0.052(4) 0.033(4) 0.056(4) 0.004(3) 0.007(3) 0.000(3)
N15 0.075(5) 0.027(4) 0.062(5) -0.002(3) 0.008(4) 0.000(3)
C93 0.044(5) 0.023(4) 0.054(5) 0.003(3) 0.004(4) -0.005(3)
N1 0.053(4) 0.041(4) 0.070(5) -0.002(3) 0.027(4) -0.001(3)
N17 0.045(4) 0.030(3) 0.050(4) 0.004(3) 0.003(3) -0.001(3)
C104 0.052(5) 0.034(4) 0.048(5) 0.009(4) 0.007(4) -0.005(4)
C71 0.049(5) 0.036(4) 0.052(5) -0.005(4) 0.007(4) 0.000(4)
C5 0.037(4) 0.041(5) 0.045(5) 0.000(4) 0.010(4) -0.007(4)
C47 0.052(5) 0.032(4) 0.052(5) -0.001(4) 0.000(4) -0.005(4)
N4 0.071(5) 0.025(3) 0.087(6) 0.003(3) 0.042(5) 0.005(3)
N6 0.051(4) 0.028(3) 0.050(4) 0.006(3) 0.010(3) -0.001(3)
C66 0.045(5) 0.046(5) 0.049(5) 0.010(4) 0.002(4) -0.006(4)
C86 0.041(5) 0.043(5) 0.047(5) 0.000(4) 0.005(4) -0.012(4)
C94 0.047(5) 0.020(4) 0.049(5) -0.003(3) 0.010(4) -0.001(3)
C3 0.046(5) 0.031(4) 0.046(5) 0.006(3) 0.005(4) -0.004(4)
C2 0.048(5) 0.025(4) 0.060(6) -0.002(4) 0.014(4) -0.010(3)
C11 0.055(5) 0.037(5) 0.055(5) -0.014(4) 0.007(4) 0.010(4)
C98 0.045(5) 0.024(4) 0.060(5) -0.004(4) 0.003(4) -0.001(3)
C48 0.063(6) 0.036(4) 0.048(5) 0.009(4) -0.001(4) -0.007(4)
C63 0.059(6) 0.061(6) 0.053(6) -0.002(5) -0.010(5) -0.019(5)
C82 0.062(6) 0.045(5) 0.035(5) 0.012(4) 0.004(4) -0.009(4)
N19 0.051(4) 0.038(4) 0.045(4) 0.005(3) -0.004(3) -0.007(3)
C62 0.032(4) 0.032(4) 0.053(5) 0.000(4) 0.005(4) 0.002(3)
C77 0.043(5) 0.042(4) 0.039(5) 0.007(4) -0.003(4) -0.004(4)
C85 0.044(5) 0.032(4) 0.056(5) 0.012(4) 0.005(4) -0.008(4)
C4 0.061(6) 0.022(4) 0.061(5) -0.007(4) 0.024(5) 0.002(4)
C1 0.051(5) 0.030(4) 0.056(5) 0.005(4) 0.020(4) 0.005(4)
N13 0.055(5) 0.032(4) 0.074(5) -0.005(3) 0.016(4) -0.013(3)
N14 0.053(5) 0.046(4) 0.075(5) -0.019(4) 0.030(4) -0.021(4)
C83 0.084(7) 0.059(6) 0.042(5) 0.008(4) 0.009(5) -0.031(5)
C101 0.053(5) 0.027(4) 0.044(5) 0.001(3) 0.008(4) 0.000(4)
C81 0.054(5) 0.049(5) 0.049(5) 0.011(4) 0.003(4) -0.005(4)
C6 0.046(5) 0.028(4) 0.042(5) 0.011(3) 0.008(4) 0.009(3)
C50 0.049(5) 0.044(5) 0.053(5) -0.005(4) 0.000(4) -0.005(4)
N11 0.078(6) 0.038(4) 0.069(5) -0.005(4) 0.001(4) 0.016(4)
C88 0.049(5) 0.046(5) 0.049(5) 0.000(4) 0.017(4) -0.007(4)
C78 0.037(4) 0.037(4) 0.044(5) 0.006(3) 0.007(4) -0.001(3)
C107 0.068(6) 0.045(5) 0.051(5) 0.001(4) 0.012(4) 0.004(4)
C67 0.063(6) 0.064(6) 0.052(6) 0.014(5) 0.010(5) -0.015(5)
C45 0.038(5) 0.038(4) 0.053(5) 0.003(4) -0.003(4) 0.002(4)
C100 0.071(6) 0.027(4) 0.051(5) 0.003(4) 0.006(5) -0.002(4)
N10 0.072(5) 0.047(4) 0.063(5) -0.020(4) 0.002(4) 0.009(4)
N18 0.048(4) 0.037(4) 0.078(5) 0.012(4) -0.003(4) 0.001(3)
C102 0.061(5) 0.023(4) 0.040(5) -0.002(3) 0.004(4) -0.006(4)
N16 0.056(4) 0.029(4) 0.064(5) -0.006(3) 0.011(4) -0.007(3)
N9 0.068(5) 0.031(4) 0.094(6) 0.007(4) -0.003(4) 0.001(4)
C97 0.049(5) 0.032(4) 0.059(6) -0.002(4) 0.006(4) -0.003(4)
C89 0.085(7) 0.063(6) 0.042(5) 0.010(4) 0.006(5) -0.016(5)
C80 0.054(5) 0.051(5) 0.051(5) 0.007(4) 0.005(4) 0.003(4)
C10 0.051(5) 0.046(5) 0.048(5) -0.003(4) 0.012(4) 0.015(4)
C84 0.063(6) 0.054(5) 0.054(6) 0.019(5) 0.007(5) -0.012(4)
C103 0.062(5) 0.025(4) 0.048(5) 0.001(3) 0.024(4) -0.001(4)
C40 0.064(6) 0.024(4) 0.081(7) 0.001(4) 0.021(5) -0.003(4)
C8 0.054(5) 0.049(5) 0.060(6) -0.001(4) 0.026(5) 0.001(4)
C39 0.070(6) 0.031(4) 0.053(5) -0.003(4) 0.009(5) -0.008(4)
C68 0.056(6) 0.053(5) 0.068(6) 0.005(5) 0.009(5) -0.016(4)
C9 0.047(5) 0.037(5) 0.067(6) -0.003(4) 0.007(4) -0.001(4)
C108 0.079(7) 0.047(5) 0.045(5) -0.004(4) 0.020(5) -0.003(5)
C15 0.068(6) 0.027(4) 0.077(6) -0.003(4) 0.008(5) -0.006(4)
C12 0.068(7) 0.058(6) 0.074(7) 0.005(5) 0.018(6) 0.007(5)
N8 0.069(6) 0.074(6) 0.070(6) 0.003(5) 0.019(5) 0.017(4)
C64 0.084(7) 0.077(7) 0.036(5) 0.005(5) -0.003(5) -0.025(6)
C30 0.078(6) 0.028(4) 0.049(5) 0.001(4) 0.009(5) -0.007(4)
C87 0.054(5) 0.040(5) 0.050(5) -0.002(4) 0.004(4) -0.004(4)
C58 0.067(7) 0.053(6) 0.092(8) -0.006(5) -0.004(6) -0.010(5)
C106 0.052(6) 0.047(5) 0.084(7) -0.006(5) -0.005(5) 0.006(4)
C70 0.043(5) 0.033(4) 0.056(5) 0.000(4) 0.006(4) -0.004(4)
C46 0.051(5) 0.044(5) 0.060(6) 0.007(4) -0.004(4) 0.001(4)
C33 0.173(13) 0.035(5) 0.093(9) 0.007(5) -0.059(9) -0.038(7)
C72 0.060(5) 0.034(4) 0.049(5) -0.007(4) 0.014(4) -0.005(4)
C31 0.116(8) 0.030(5) 0.052(6) -0.005(4) 0.011(5) -0.006(5)
N7 0.064(6) 0.076(6) 0.138(9) -0.036(6) 0.042(6) -0.003(5)
C13 0.081(7) 0.043(5) 0.065(6) -0.009(5) 0.018(6) -0.032(5)
C57 0.069(6) 0.037(5) 0.090(7) -0.003(5) 0.012(5) -0.010(4)
C95 0.049(5) 0.053(5) 0.061(6) -0.001(4) 0.022(5) -0.001(4)
C17 0.095(9) 0.049(6) 0.068(7) 0.006(5) -0.006(7) -0.026(6)
C29 0.103(8) 0.034(5) 0.045(5) -0.006(4) 0.012(5) -0.020(5)
C91 0.075(7) 0.057(6) 0.062(6) -0.002(5) 0.011(5) -0.029(5)
C16 0.078(8) 0.036(5) 0.098(9) 0.003(5) -0.009(7) -0.007(5)
C99 0.054(5) 0.031(4) 0.061(6) -0.004(4) 0.003(5) 0.006(4)
C96 0.037(5) 0.040(5) 0.093(7) -0.011(5) 0.023(5) -0.003(4)
C53 0.048(6) 0.057(6) 0.081(7) 0.022(5) 0.001(5) 0.006(5)
C76 0.064(6) 0.048(5) 0.068(6) -0.007(4) 0.020(5) -0.013(4)
C65 0.062(6) 0.068(6) 0.045(5) 0.012(5) -0.004(4) -0.016(5)
C37 0.105(8) 0.039(5) 0.049(5) 0.003(4) -0.005(5) -0.023(5)
C44 0.070(6) 0.033(4) 0.082(7) 0.006(4) 0.003(5) -0.006(4)
C24 0.049(6) 0.056(6) 0.116(9) -0.044(6) 0.037(6) -0.023(5)
C14 0.082(8) 0.058(6) 0.080(7) -0.037(6) 0.048(6) -0.047(6)
C75 0.055(6) 0.055(5) 0.067(6) 0.001(5) 0.012(5) -0.020(4)
C51 0.041(5) 0.071(7) 0.065(6) -0.004(5) -0.008(4) -0.006(5)
C56 0.063(6) 0.037(5) 0.130(9) 0.027(6) -0.013(6) 0.003(5)
C7 0.051(6) 0.035(5) 0.092(7) -0.015(4) 0.029(5) -0.001(4)
C74 0.099(8) 0.124(10) 0.037(5) 0.020(6) 0.006(5) -0.044(7)
C54 0.060(6) 0.055(6) 0.118(9) 0.034(6) -0.001(6) 0.010(5)
C105 0.060(6) 0.077(7) 0.089(8) -0.002(6) 0.022(6) 0.001(5)
C49 0.055(6) 0.049(5) 0.052(5) -0.005(4) -0.004(4) -0.007(4)
C92 0.082(7) 0.059(6) 0.061(6) -0.006(5) 0.028(5) -0.026(5)
C52 0.053(6) 0.062(6) 0.075(7) 0.010(5) -0.016(5) 0.004(5)
C55 0.081(8) 0.049(6) 0.137(11) 0.036(6) -0.012(7) 0.013(6)
C38 0.068(6) 0.035(5) 0.064(6) 0.000(4) -0.010(5) -0.008(4)
C27 0.206(16) 0.120(11) 0.207(16) -0.101(11) 0.163(14) -0.107(12)
C90 0.113(9) 0.080(7) 0.042(5) 0.012(5) 0.021(5) -0.040(6)
C28 0.076(8) 0.087(9) 0.271(18) -0.088(10) 0.111(10) -0.034(7)
C21 0.124(10) 0.073(7) 0.080(8) -0.048(6) 0.067(8) -0.073(7)
C43 0.124(10) 0.041(5) 0.082(7) 0.006(5) -0.004(7) -0.016(6)
C36 0.153(11) 0.041(6) 0.094(8) 0.013(5) -0.067(8) -0.038(7)
C19 0.146(13) 0.089(9) 0.075(9) -0.023(7) 0.034(9) -0.061(9)
C25 0.104(9) 0.035(5) 0.126(10) 0.016(6) -0.012(8) -0.005(6)
C34 0.125(10) 0.041(5) 0.070(7) 0.004(5) -0.028(7) -0.030(6)
C73 0.125(10) 0.097(9) 0.067(7) -0.011(6) 0.006(7) -0.056(8)
C20 0.184(15) 0.093(10) 0.059(8) -0.032(7) 0.063(10) -0.100(10)
N12 0.061(6) 0.144(10) 0.111(8) 0.028(7) 0.042(6) 0.009(6)
C41 0.189(14) 0.026(5) 0.102(9) 0.011(5) -0.044(9) -0.005(7)
C18 0.126(11) 0.058(6) 0.058(7) -0.007(5) 0.021(7) -0.057(7)
C59 0.076(8) 0.082(8) 0.171(13) 0.052(8) -0.022(8) 0.021(7)
C23 0.093(10) 0.077(9) 0.174(15) -0.076(9) 0.078(11) -0.051(8)
C26 0.150(12) 0.076(8) 0.103(10) 0.023(7) -0.003(9) -0.039(8)
C32 0.159(12) 0.029(5) 0.075(7) -0.003(5) -0.020(8) -0.014(6)
C42 0.28(2) 0.046(7) 0.178(15) 0.035(8) -0.128(15) -0.068(10)
C22 0.144(14) 0.082(10) 0.139(13) -0.080(9) 0.116(12) -0.090(10)
C35 0.165(13) 0.044(6) 0.121(10) 0.026(6) -0.080(9) -0.044(7)
C60 0.094(10) 0.038(6) 0.274(19) 0.051(9) -0.018(11) 0.016(6)

loop_
_atom_type_symbol
_atom_type_description
_atom_type_scat_dispersion_real
_atom_type_scat_dispersion_imag
_atom_type_scat_source
C C 0.0033 0.0016 'International Tables Vol C Tables 4.2.6.8 and 6.1.1.4'
H H 0.0000 0.0000 'International Tables Vol C Tables 4.2.6.8 and 6.1.1.4'
N N 0.0061 0.0033 'International Tables Vol C Tables 4.2.6.8 and 6.1.1.4'
O O 0.0106 0.0060 'International Tables Vol C Tables 4.2.6.8 and 6.1.1.4'
Mn Mn 0.3368 0.7283 'International Tables Vol C Tables 4.2.6.8 and 6.1.1.4'
Fe Fe 0.3463 0.8444 'International Tables Vol C Tables 4.2.6.8 and 6.1.1.4'

loop_
_geom_angle_atom_site_label_1
_geom_angle_atom_site_label_2
_geom_angle_atom_site_label_3
_geom_angle
_geom_angle_site_symmetry_1
_geom_angle_site_symmetry_3
_geom_angle_publ_flag
C3 Fe1 C8 90.3(3) . . ?
C3 Fe1 C2 89.0(3) . . ?
C8 Fe1 C2 179.0(4) . . ?
C3 Fe1 C1 91.3(3) . . ?
C8 Fe1 C1 92.4(3) . . ?
C2 Fe1 C1 88.3(3) . . ?
C3 Fe1 C9 86.8(3) . . ?
C8 Fe1 C9 88.6(4) . . ?
C2 Fe1 C9 90.7(3) . . ?
C1 Fe1 C9 177.9(3) . . ?
C3 Fe1 C7 178.5(4) . . ?
C8 Fe1 C7 90.8(4) . . ?
C2 Fe1 C7 89.9(4) . . ?
C1 Fe1 C7 89.8(3) . . ?
C9 Fe1 C7 92.1(3) . . ?
C4 Fe2 C6 90.2(3) . . ?
C4 Fe2 C5 89.9(3) . . ?
C6 Fe2 C5 86.1(3) . . ?
C4 Fe2 C12 178.4(4) . . ?
C6 Fe2 C12 90.7(4) . . ?
C5 Fe2 C12 91.5(4) . . ?
C4 Fe2 C11 85.9(3) . . ?
C6 Fe2 C11 92.7(3) . . ?
C5 Fe2 C11 175.6(3) . . ?
C12 Fe2 C11 92.7(4) . . ?
C4 Fe2 C10 88.6(3) . . ?
C6 Fe2 C10 175.8(3) . . ?
C5 Fe2 C10 89.9(3) . . ?
C12 Fe2 C10 90.6(4) . . ?
C11 Fe2 C10 91.3(3) . . ?
N5 Mn2 N2 98.2(3) . . ?
N5 Mn2 N17 90.0(3) . . ?
N2 Mn2 N17 96.2(2) . . ?
N5 Mn2 N18 160.4(3) . . ?
N2 Mn2 N18 92.6(3) . . ?
N17 Mn2 N18 72.5(3) . . ?
N5 Mn2 N19 92.9(3) . . ?
N2 Mn2 N19 159.7(2) . . ?
N17 Mn2 N19 100.8(2) . . ?
N18 Mn2 N19 82.1(3) . . ?
N5 Mn2 N20 95.5(3) . . ?
N2 Mn2 N20 89.3(2) . . ?
N17 Mn2 N20 171.7(2) . . ?
N18 Mn2 N20 101.0(3) . . ?
N19 Mn2 N20 72.7(2) . . ?
N3 Mn3 N6 93.4(2) . . ?
N3 Mn3 N21 103.1(2) . . ?
N6 Mn3 N21 88.2(2) . . ?
N3 Mn3 N23 160.5(2) . . ?
N6 Mn3 N23 92.2(2) . . ?
N21 Mn3 N23 95.7(2) . . ?
N3 Mn3 N24 88.1(2) . . ?
N6 Mn3 N24 106.8(2) . . ?
N21 Mn3 N24 160.8(2) . . ?
N23 Mn3 N24 72.3(2) . . ?
N3 Mn3 N22 96.0(2) . . ?
N6 Mn3 N22 159.8(2) . . ?
N21 Mn3 N22 72.3(2) . . ?
N23 Mn3 N22 84.8(2) . . ?
N24 Mn3 N22 91.3(2) . . ?
N4 Mn1 N1 93.2(3) . . ?
N4 Mn1 N16 99.6(3) . . ?
N1 Mn1 N16 95.5(3) . . ?
N4 Mn1 N13 94.0(3) . . ?
N1 Mn1 N13 103.1(3) . . ?
N16 Mn1 N13 156.3(2) . . ?
N4 Mn1 N14 166.9(3) . . ?
N1 Mn1 N14 90.6(2) . . ?
N16 Mn1 N14 92.5(3) . . ?
N13 Mn1 N14 73.0(3) . . ?
N4 Mn1 N15 96.2(3) . . ?
N1 Mn1 N15 165.8(3) . . ?
N16 Mn1 N15 72.5(3) . . ?
N13 Mn1 N15 86.8(3) . . ?
N14 Mn1 N15 82.5(3) . . ?
C79 N21 C77 116.9(6) . . ?
C79 N21 Mn3 126.0(5) . . ?
C77 N21 Mn3 117.1(5) . . ?
C95 N23 C93 117.7(7) . . ?
C95 N23 Mn3 126.8(6) . . ?
C93 N23 Mn3 115.5(5) . . ?
C88 N22 C78 117.7(7) . . ?
C88 N22 Mn3 126.6(5) . . ?
C78 N22 Mn3 115.7(5) . . ?
C104 N24 C94 117.3(7) . . ?
C104 N24 Mn3 126.7(5) . . ?
C94 N24 Mn3 116.0(5) . . ?
N19 C61 C66 122.2(7) . . ?
N19 C61 C62 117.7(7) . . ?
C66 C61 C62 120.1(7) . . ?
C2 N2 Mn2 161.3(6) . . ?
C72 N20 C62 118.2(7) . . ?
C72 N20 Mn2 126.0(5) . . ?
C62 N20 Mn2 115.7(5) . . ?
N21 C79 C80 125.2(7) . . ?
C70 C69 C62 119.7(7) . . ?
C70 C69 C68 123.6(7) . . ?
C62 C69 C68 116.6(7) . . ?
C3 N3 Mn3 162.2(6) . . ?
C5 N5 Mn2 160.3(6) . . ?
C31 N15 C29 117.9(8) . . ?
C31 N15 Mn1 126.6(7) . . ?
C29 N15 Mn1 114.4(5) . . ?
N23 C93 C98 121.0(7) . . ?
N23 C93 C94 117.6(7) . . ?
C98 C93 C94 121.4(7) . . ?
C1 N1 Mn1 156.0(7) . . ?
C47 N17 C45 115.6(7) . . ?
C47 N17 Mn2 126.6(5) . . ?
C45 N17 Mn2 117.4(5) . . ?
N24 C104 C103 124.8(8) . . ?
C70 C71 C72 119.3(7) . . ?
C70 C71 C76 123.5(7) . . ?
C72 C71 C76 117.1(7) . . ?
N5 C5 Fe2 176.5(7) . . ?
N17 C47 C48 125.1(7) . . ?
C4 N4 Mn1 167.9(7) . . ?
C6 N6 Mn3 167.2(6) . . ?
C61 C66 C65 120.0(7) . . ?
C61 C66 C67 118.1(8) . . ?
C65 C66 C67 121.9(8) . . ?
C87 C86 C85 118.8(7) . . ?
C87 C86 C91 120.1(7) . . ?
C85 C86 C91 121.1(7) . . ?
N24 C94 C101 121.9(7) . . ?
N24 C94 C93 118.5(7) . . ?
C101 C94 C93 119.6(7) . . ?
N3 C3 Fe1 177.7(7) . . ?
N2 C2 Fe1 176.7(7) . . ?
N11 C11 Fe2 176.6(8) . . ?
C97 C98 C93 119.6(8) . . ?
C97 C98 C99 123.2(8) . . ?
C93 C98 C99 117.1(8) . . ?
C49 C48 C47 118.4(7) . . ?
C49 C48 C57 123.2(8) . . ?
C47 C48 C57 118.5(7) . . ?
N19 C63 C64 125.7(8) . . ?
C77 C82 C81 119.0(7) . . ?
C77 C82 C83 119.0(7) . . ?
C81 C82 C83 122.0(7) . . ?
C63 N19 C61 116.5(7) . . ?
C63 N19 Mn2 127.3(6) . . ?
C61 N19 Mn2 116.3(5) . . ?
N20 C62 C69 121.2(7) . . ?
N20 C62 C61 117.6(7) . . ?
C69 C62 C61 121.2(7) . . ?
N21 C77 C82 123.3(7) . . ?
N21 C77 C78 116.5(7) . . ?
C82 C77 C78 120.2(7) . . ?
C86 C85 C78 119.4(7) . . ?
C86 C85 C84 123.2(7) . . ?
C78 C85 C84 117.4(8) . . ?
N4 C4 Fe2 177.9(7) . . ?
N1 C1 Fe1 174.9(8) . . ?
C15 N13 C13 117.9(8) . . ?
C15 N13 Mn1 125.5(6) . . ?
C13 N13 Mn1 116.6(7) . . ?
C24 N14 C14 118.2(9) . . ?
C24 N14 Mn1 126.2(8) . . ?
C14 N14 Mn1 115.5(6) . . ?
C84 C83 C82 122.0(8) . . ?
C102 C101 C94 119.7(7) . . ?
C102 C101 C100 122.3(7) . . ?
C94 C101 C100 117.9(7) . . ?
C80 C81 C82 117.7(7) . . ?
C80 C81 C90 120.8(8) . . ?
C82 C81 C90 121.5(8) . . ?
N6 C6 Fe2 176.3(6) . . ?
C45 C50 C49 118.5(8) . . ?
C45 C50 C51 117.3(8) . . ?
C49 C50 C51 124.1(8) . . ?
N22 C88 C87 125.1(7) . . ?
N22 C78 C85 121.7(7) . . ?
N22 C78 C77 118.0(7) . . ?
C85 C78 C77 120.2(7) . . ?
C68 C67 C66 121.9(8) . . ?
N17 C45 C50 123.8(7) . . ?
N17 C45 C46 116.1(7) . . ?
C50 C45 C46 120.1(7) . . ?
C99 C100 C101 121.6(8) . . ?
C56 N18 C46 117.7(7) . . ?
C56 N18 Mn2 125.9(6) . . ?
C46 N18 Mn2 116.4(5) . . ?
C103 C102 C101 118.1(7) . . ?
C103 C102 C107 121.5(8) . . ?
C101 C102 C107 120.4(7) . . ?
C40 N16 C30 117.8(7) . . ?
C40 N16 Mn1 125.9(6) . . ?
C30 N16 Mn1 116.0(5) . . ?
C96 C97 C98 118.1(8) . . ?
C96 C97 C106 122.0(8) . . ?
C98 C97 C106 119.9(8) . . ?
C79 C80 C81 117.8(8) . . ?
C79 C80 C89 120.3(8) . . ?
C81 C80 C89 121.9(8) . . ?
N10 C10 Fe2 177.9(7) . . ?
C83 C84 C85 121.0(8) . . ?
C102 C103 C104 118.1(7) . . ?
C102 C103 C108 123.7(7) . . ?
C104 C103 C108 118.2(7) . . ?
N16 C40 C39 124.3(8) . . ?
N8 C8 Fe1 179.1(9) . . ?
C38 C39 C40 118.3(7) . . ?
C38 C39 C44 123.1(8) . . ?
C40 C39 C44 118.7(7) . . ?
C67 C68 C69 121.9(8) . . ?
N9 C9 Fe1 177.8(8) . . ?
N13 C15 C16 125.1(10) . . ?
N12 C12 Fe2 177.0(10) . . ?
C65 C64 C63 118.7(8) . . ?
C65 C64 C73 121.8(8) . . ?
C63 C64 C73 119.5(9) . . ?
N16 C30 C37 122.0(7) . . ?
N16 C30 C29 117.0(8) . . ?
C37 C30 C29 120.9(8) . . ?
C86 C87 C88 117.2(7) . . ?
C86 C87 C92 124.0(7) . . ?
C88 C87 C92 118.8(7) . . ?
C71 C70 C69 118.0(7) . . ?
C71 C70 C75 119.8(7) . . ?
C69 C70 C75 122.1(7) . . ?
N18 C46 C53 122.8(8) . . ?
N18 C46 C45 117.5(7) . . ?
C53 C46 C45 119.7(8) . . ?
C32 C33 C34 119.7(9) . . ?
C32 C33 C42 121.8(10) . . ?
C34 C33 C42 118.4(11) . . ?
N20 C72 C71 123.4(8) . . ?
N15 C31 C32 125.2(10) . . ?
N13 C13 C18 120.7(10) . . ?
N13 C13 C14 116.7(9) . . ?
C18 C13 C14 122.5(10) . . ?
N23 C95 C96 124.8(8) . . ?
C16 C17 C18 118.1(10) . . ?
C16 C17 C26 119.9(12) . . ?
C18 C17 C26 121.9(12) . . ?
N15 C29 C34 122.5(8) . . ?
N15 C29 C30 118.0(8) . . ?
C34 C29 C30 119.6(9) . . ?
C17 C16 C15 118.5(11) . . ?
C17 C16 C25 122.8(10) . . ?
C15 C16 C25 118.6(11) . . ?
C100 C99 C98 122.3(8) . . ?
C97 C96 C95 118.7(8) . . ?
C97 C96 C105 123.9(8) . . ?
C95 C96 C105 117.5(9) . . ?
C46 C53 C52 118.4(8) . . ?
C46 C53 C54 118.5(9) . . ?
C52 C53 C54 123.1(8) . . ?
C64 C65 C66 116.9(8) . . ?
C64 C65 C74 121.5(8) . . ?
C66 C65 C74 121.5(8) . . ?
C30 C37 C38 119.4(8) . . ?
C30 C37 C36 117.5(8) . . ?
C38 C37 C36 123.0(9) . . ?
N14 C24 C23 122.1(12) . . ?
N14 C14 C21 123.5(12) . . ?
N14 C14 C13 118.0(8) . . ?
C21 C14 C13 118.5(12) . . ?
C52 C51 C50 121.2(8) . . ?
N18 C56 C55 124.6(9) . . ?
N7 C7 Fe1 178.5(9) . . ?
C55 C54 C53 117.2(8) . . ?
C55 C54 C59 119.5(9) . . ?
C53 C54 C59 123.2(10) . . ?
C48 C49 C50 118.5(8) . . ?
C48 C49 C58 118.2(8) . . ?
C50 C49 C58 123.3(8) . . ?
C51 C52 C53 123.1(9) . . ?
C56 C55 C54 119.1(9) . . ?
C56 C55 C60 118.1(10) . . ?
C54 C55 C60 122.7(9) . . ?
C39 C38 C37 118.0(8) . . ?
C39 C38 C43 121.3(8) . . ?
C37 C38 C43 120.6(8) . . ?
C14 C21 C22 117.2(13) . . ?
C14 C21 C20 118.5(13) . . ?
C22 C21 C20 124.2(12) . . ?
C35 C36 C37 122.4(10) . . ?
C20 C19 C18 126.7(15) . . ?
C35 C34 C29 118.0(9) . . ?
C35 C34 C33 124.8(9) . . ?
C29 C34 C33 117.0(10) . . ?
C19 C20 C21 118.9(12) . . ?
C19 C18 C13 114.9(13) . . ?
C19 C18 C17 125.5(13) . . ?
C13 C18 C17 119.7(10) . . ?
C22 C23 C24 120.4(14) . . ?
C22 C23 C28 123.9(15) . . ?
C24 C23 C28 115.7(15) . . ?
C33 C32 C31 117.8(9) . . ?
C33 C32 C41 123.5(9) . . ?
C31 C32 C41 118.6(11) . . ?
C23 C22 C21 118.4(12) . . ?
C23 C22 C27 122.1(18) . . ?
C21 C22 C27 119.5(17) . . ?
C36 C35 C34 121.5(9) . . ?
N1A C1A C1B 174.7(14) . . ?
N2A C2A C2B 178.0(19) . . ?
N3A C3A C3B 163(2) . . ?
N5A C5A C5B 158(3) . . ?
N4A C4A C4B 167(3) . . ?
N6A C6A C6B 159(2) . . ?
N7A C7A C7B 173(3) . . ?
N8A C8A C8B 167(4) . . ?
N9A C9A C9B 176(6) . . ?

loop_
_geom_bond_atom_site_label_1
_geom_bond_atom_site_label_2
_geom_bond_distance
_geom_bond_site_symmetry_2
_geom_bond_publ_flag
Fe1 C3 1.909(9) . ?
Fe1 C8 1.909(10) . ?
Fe1 C2 1.918(9) . ?
Fe1 C1 1.923(8) . ?
Fe1 C9 1.926(9) . ?
Fe1 C7 1.926(10) . ?
Fe2 C4 1.918(9) . ?
Fe2 C6 1.920(9) . ?
Fe2 C5 1.922(8) . ?
Fe2 C12 1.929(11) . ?
Fe2 C11 1.931(9) . ?
Fe2 C10 1.943(9) . ?
Mn2 N5 2.158(7) . ?
Mn2 N2 2.166(8) . ?
Mn2 N17 2.259(6) . ?
Mn2 N18 2.268(7) . ?
Mn2 N19 2.268(7) . ?
Mn2 N20 2.287(7) . ?
Mn3 N3 2.140(8) . ?
Mn3 N6 2.184(7) . ?
Mn3 N21 2.264(6) . ?
Mn3 N23 2.281(7) . ?
Mn3 N24 2.281(6) . ?
Mn3 N22 2.301(7) . ?
Mn1 N4 2.126(8) . ?
Mn1 N1 2.177(7) . ?
Mn1 N16 2.245(7) . ?
Mn1 N13 2.258(8) . ?
Mn1 N14 2.263(8) . ?
Mn1 N15 2.281(7) . ?
N21 C79 1.320(9) . ?
N21 C77 1.353(9) . ?
N23 C95 1.314(10) . ?
N23 C93 1.372(9) . ?
N22 C88 1.314(9) . ?
N22 C78 1.337(9) . ?
N24 C104 1.321(10) . ?
N24 C94 1.348(9) . ?
C61 N19 1.357(9) . ?
C61 C66 1.387(11) . ?
C61 C62 1.443(10) . ?
N2 C2 1.170(10) . ?
N20 C72 1.340(9) . ?
N20 C62 1.355(9) . ?
C79 C80 1.382(11) . ?
C69 C70 1.404(11) . ?
C69 C62 1.404(10) . ?
C69 C68 1.442(11) . ?
N3 C3 1.149(9) . ?
N5 C5 1.146(9) . ?
N15 C31 1.321(10) . ?
N15 C29 1.337(12) . ?
C93 C98 1.410(11) . ?
C93 C94 1.414(11) . ?
N1 C1 1.155(9) . ?
N17 C47 1.330(9) . ?
N17 C45 1.365(9) . ?
C104 C103 1.409(11) . ?
C71 C70 1.377(11) . ?
C71 C72 1.389(11) . ?
C71 C76 1.504(11) . ?
C47 C48 1.403(11) . ?
N4 C4 1.138(10) . ?
N6 C6 1.150(9) . ?
C66 C65 1.405(11) . ?
C66 C67 1.431(11) . ?
C86 C87 1.374(11) . ?
C86 C85 1.393(11) . ?
C86 C91 1.518(11) . ?
C94 C101 1.407(10) . ?
C11 N11 1.163(10) . ?
C98 C97 1.406(11) . ?
C98 C99 1.420(11) . ?
C48 C49 1.373(11) . ?
C48 C57 1.522(11) . ?
C63 N19 1.310(10) . ?
C63 C64 1.382(12) . ?
C82 C77 1.364(10) . ?
C82 C81 1.419(11) . ?
C82 C83 1.445(11) . ?
C77 C78 1.460(10) . ?
C85 C78 1.409(10) . ?
C85 C84 1.458(11) . ?
N13 C15 1.326(11) . ?
N13 C13 1.342(11) . ?
N14 C24 1.309(11) . ?
N14 C14 1.346(13) . ?
C83 C84 1.338(12) . ?
C101 C102 1.399(11) . ?
C101 C100 1.435(11) . ?
C81 C80 1.395(11) . ?
C81 C90 1.507(11) . ?
C50 C45 1.388(11) . ?
C50 C49 1.410(11) . ?
C50 C51 1.459(11) . ?
C88 C87 1.410(11) . ?
C107 C102 1.522(10) . ?
C67 C68 1.346(12) . ?
C45 C46 1.446(11) . ?
C100 C99 1.332(11) . ?
N10 C10 1.157(10) . ?
N18 C56 1.327(10) . ?
N18 C46 1.365(10) . ?
C102 C103 1.376(11) . ?
N16 C40 1.328(10) . ?
N16 C30 1.353(10) . ?
N9 C9 1.157(10) . ?
C97 C96 1.376(12) . ?
C97 C106 1.494(11) . ?
C89 C80 1.540(12) . ?
C103 C108 1.502(11) . ?
C40 C39 1.400(12) . ?
C8 N8 1.165(10) . ?
C39 C38 1.380(11) . ?
C39 C44 1.508(11) . ?
C15 C16 1.377(13) . ?
C12 N12 1.149(11) . ?
C64 C65 1.381(12) . ?
C64 C73 1.534(13) . ?
C30 C37 1.388(13) . ?
C30 C29 1.433(11) . ?
C87 C92 1.474(11) . ?
C58 C49 1.513(12) . ?
C70 C75 1.489(11) . ?
C46 C53 1.395(11) . ?
C33 C32 1.361(16) . ?
C33 C34 1.429(14) . ?
C33 C42 1.551(15) . ?
C31 C32 1.396(13) . ?
N7 C7 1.131(11) . ?
C13 C18 1.405(14) . ?
C13 C14 1.452(14) . ?
C95 C96 1.399(12) . ?
C17 C16 1.360(15) . ?
C17 C18 1.410(16) . ?
C17 C26 1.482(14) . ?
C29 C34 1.425(12) . ?
C16 C25 1.494(15) . ?
C96 C105 1.491(12) . ?
C53 C52 1.403(12) . ?
C53 C54 1.439(13) . ?
C65 C74 1.486(12) . ?
C37 C38 1.420(12) . ?
C37 C36 1.439(12) . ?
C24 C23 1.404(17) . ?
C14 C21 1.381(13) . ?
C51 C52 1.310(12) . ?
C56 C55 1.384(13) . ?
C54 C55 1.407(15) . ?
C54 C59 1.489(13) . ?
C55 C60 1.518(13) . ?
C38 C43 1.514(13) . ?
C27 C22 1.487(16) . ?
C28 C23 1.552(18) . ?
C21 C22 1.42(2) . ?
C21 C20 1.466(19) . ?
C36 C35 1.338(14) . ?
C19 C20 1.326(19) . ?
C19 C18 1.383(16) . ?
C34 C35 1.417(15) . ?
C41 C32 1.524(13) . ?
C23 C22 1.34(2) . ?
C1B C1A 1.468(8) . ?
C1A N1A 1.155(7) . ?
C2A N2A 1.171(8) . ?
C2A C2B 1.471(8) . ?
C3B C3A 1.474(9) . ?
C3A N3A 1.173(9) . ?
C5A N5A 1.173(9) . ?
C5A C5B 1.476(9) . ?
C4B C4A 1.466(9) . ?
N4A C4A 1.178(9) . ?
C6A N6A 1.178(9) . ?
C6A C6B 1.482(9) . ?
N8A C8A 1.170(9) . ?
C7A N7A 1.180(9) . ?
C7A C7B 1.466(9) . ?
C9B C9A 1.461(9) . ?
C8B C8A 1.477(9) . ?
C9A N9A 1.173(9) . ?
